data_7026278
loop_
_publ_author_name
'Yu, Fan'
'Long, Yu-Xiang'
'Ren, Yan-Ping'
'Kong, Xiang-Jian'
'Long, La-Sheng'
'Huang, Rong-Bin'
'Zheng, Lan-Sun'

_publ_section_title
;
 Structures, magnetic and catalytic properties of three sandwich-type
 silicotungstates containing tetranuclear copper(II) clusters.
;
_journal_issue 32
_journal_name_full 'Dalton transactions (Cambridge, England : 2003)'
_journal_page_first 7588
_journal_page_last 7594
_journal_paper_doi 10.1039/c0dt00322k
_journal_volume 39
_journal_year 2010
_chemical_formula_sum 'Cu9 H84 N18 O82 Si2 W18'
_chemical_formula_weight 5586.19
_chemical_name_systematic
;
?
;
_space_group_IT_number 2
_symmetry_cell_setting triclinic
_symmetry_space_group_name_Hall '-P 1'
_symmetry_space_group_name_H-M 'P -1'
_atom_sites_solution_hydrogens none
_atom_sites_solution_primary direct
_atom_sites_solution_secondary difmap
_audit_creation_method SHELXL-97
_cell_angle_alpha 83.324(3)
_cell_angle_beta 73.451(3)
_cell_angle_gamma 61.870(4)
_cell_formula_units_Z 1
_cell_length_a 12.4289(5)
_cell_length_b 12.8045(4)
_cell_length_c 16.2673(5)
_cell_measurement_reflns_used 15990
_cell_measurement_temperature 173(2)
_cell_measurement_theta_max 28.8241
_cell_measurement_theta_min 2.1988
_cell_volume 2188.00(16)
_computing_cell_refinement 'CrysAlis RED, Oxford Diffraction Ltd.'
_computing_data_collection 'CrysAlis CCD, Oxford Diffraction Ltd.'
_computing_data_reduction 'CrysAlis RED, Oxford Diffraction Ltd.'
_computing_structure_refinement 'SHELXL-97 (Sheldrick, 1997)'
_computing_structure_solution 'SHELXS-97 (Sheldrick, 1990)'
_diffrn_ambient_temperature 173(2)
_diffrn_measured_fraction_theta_full 0.973
_diffrn_measured_fraction_theta_max 0.973
_diffrn_measurement_device_type 'Oxford Gemini S Ultra'
_diffrn_radiation_monochromator graphite
_diffrn_radiation_source 'fine-focus sealed tube'
_diffrn_radiation_type MoK\a
_diffrn_radiation_wavelength 0.71073
_diffrn_reflns_av_R_equivalents 0.0429
_diffrn_reflns_av_sigmaI/netI 0.0439
_diffrn_reflns_limit_h_max 12
_diffrn_reflns_limit_h_min -14
_diffrn_reflns_limit_k_max 13
_diffrn_reflns_limit_k_min -15
_diffrn_reflns_limit_l_max 19
_diffrn_reflns_limit_l_min -19
_diffrn_reflns_number 19807
_diffrn_reflns_theta_full 25.00
_diffrn_reflns_theta_max 25.00
_diffrn_reflns_theta_min 2.20
_exptl_absorpt_coefficient_mu 25.828
_exptl_absorpt_correction_T_max 0.3064
_exptl_absorpt_correction_T_min 0.1821
_exptl_absorpt_correction_type multi-scan
_exptl_crystal_colour purple
_exptl_crystal_density_diffrn 4.240
_exptl_crystal_density_meas ?
_exptl_crystal_density_method 'not measured'
_exptl_crystal_description block
_exptl_crystal_F_000 2487
_exptl_crystal_size_max 0.10
_exptl_crystal_size_mid 0.06
_exptl_crystal_size_min 0.06
_refine_diff_density_max 9.470
_refine_diff_density_min -4.285
_refine_diff_density_rms 0.592
_refine_ls_extinction_method none
_refine_ls_goodness_of_fit_ref 1.016
_refine_ls_hydrogen_treatment none
_refine_ls_matrix_type full
_refine_ls_number_parameters 583
_refine_ls_number_reflns 7506
_refine_ls_number_restraints 117
_refine_ls_restrained_S_all 1.011
_refine_ls_R_factor_all 0.0692
_refine_ls_R_factor_gt 0.0619
_refine_ls_shift/su_max 0.166
_refine_ls_shift/su_mean 0.004
_refine_ls_structure_factor_coef Fsqd
_refine_ls_weighting_details 'calc w=1/[\s^2^(Fo^2^)+(0.1097P)^2^+114.0864P] where P=(Fo^2^+2Fc^2^)/3'
_refine_ls_weighting_scheme calc
_refine_ls_wR_factor_gt 0.1622
_refine_ls_wR_factor_ref 0.1665
_reflns_number_gt 6531
_reflns_number_total 7506
_reflns_threshold_expression >2sigma(I)
_cod_data_source_file c0dt00322k.txt
_cod_data_source_block complex3
_cod_depositor_comments
;
The following automatic conversions were performed:

'_symmetry_cell_setting' value 'Triclinic' changed to 'triclinic'
according to /home/saulius/struct/CIF-dictionaries/cif_core.dic
dictionary named 'cif_core.dic' version 2.4.2 from
2011-04-26.

'_exptl_absorpt_correction_type' value 'Multi-scan'
changed to 'multi-scan' according to
/home/saulius/struct/CIF-dictionaries/cif_core.dic dictionary named
'cif_core.dic' version 2.4.2 from 2011-04-26.

Automatic conversion script
Id: cif_fix_values 1891 2012-01-12 08:04:46Z andrius 

The following automatic conversions were performed:

'_exptl_crystal_density_meas' value 'not measured' was changed to '?'
- the value is perceived as not measured.

Automatic conversion script
Id: cif_fix_values 3008 2015-01-20 13:52:24Z robertas 
;
_cod_original_cell_volume 2188.01(13)
_cod_original_sg_symbol_H-M P-1
_cod_original_formula_sum 'H84 Cu9 N18 O82 Si2 W18'
_cod_database_code 7026278

loop_
_symmetry_equiv_pos_as_xyz
'x, y, z'
'-x, -y, -z'

loop_
_atom_site_label
_atom_site_type_symbol
_atom_site_fract_x
_atom_site_fract_y
_atom_site_fract_z
_atom_site_U_iso_or_equiv
_atom_site_adp_type
_atom_site_occupancy
_atom_site_symmetry_multiplicity
_atom_site_calc_flag
_atom_site_refinement_flags
W1 W 0.12030(3) -1.00193(3) 0.11326(2) 0.01733(9) Uani 1 1 d U
W2 W 0.41917(3) -1.21232(3) 0.38347(2) 0.01490(9) Uani 1 1 d .
W3 W 0.28397(3) -0.92230(3) 0.34013(2) 0.01359(9) Uani 1 1 d .
W4 W -0.14109(3) -0.97309(3) 0.26793(2) 0.01553(9) Uani 1 1 d .
W5 W 0.42164(3) -1.12510(3) 0.17715(2) 0.01777(10) Uani 1 1 d U
W6 W 0.01798(3) -1.29356(3) 0.31008(2) 0.01405(9) Uani 1 1 d .
W7 W -0.00977(3) -0.79914(3) 0.27593(2) 0.01363(9) Uani 1 1 d .
W8 W 0.28629(3) -1.32373(3) 0.15939(3) 0.01804(10) Uani 1 1 d .
W9 W 0.28850(3) -1.41074(3) 0.36558(2) 0.01458(9) Uani 1 1 d .
Cu1 Cu -0.00996(9) -0.78136(9) 0.48833(7) 0.0154(3) Uani 1 1 d .
Cu2 Cu -0.12100(8) -0.94916(8) 0.47509(7) 0.0122(3) Uani 1 1 d .
Cu3 Cu -0.27882(11) -0.51411(11) 0.31547(10) 0.0357(4) Uani 1 1 d .
Cu4 Cu 0.38687(11) -0.74309(10) 0.13967(8) 0.0283(4) Uani 1 1 d .
Cu5 Cu -0.5000 -1.0000 0.5000 0.0207(4) Uani 1 2 d S
Si1 Si 0.13638(18) -1.10058(17) 0.33091(15) 0.0096(6) Uani 1 1 d .
N1 N -0.0615(10) -1.2135(9) 0.1043(8) 0.050(4) Uani 1 1 d .
N2 N 0.2929(7) -0.7978(7) 0.0862(6) 0.034(2) Uani 1 1 d .
N3 N 0.4799(10) -0.6992(9) 0.1981(8) 0.051(3) Uani 1 1 d .
N4 N 0.5514(8) -0.8884(8) 0.0851(7) 0.040(3) Uani 1 1 d .
N5 N 0.2188(9) -0.6196(7) 0.2123(7) 0.040(3) Uani 1 1 d .
N6 N -0.3481(9) -0.5470(13) 0.2353(7) 0.067(4) Uani 1 1 d .
N7 N -0.3515(8) -0.6079(8) 0.4034(8) 0.049(3) Uani 1 1 d .
N8 N -0.2382(8) -0.3992(8) 0.2325(8) 0.048(3) Uani 1 1 d .
N9 N -0.2106(7) -0.4847(7) 0.4025(5) 0.022(2) Uani 1 1 d .
O1 O 0.0590(5) -1.0705(4) 0.4312(4) 0.0105(5) Uani 1 1 d U
O2 O -0.0571(5) -0.8067(5) 0.3907(4) 0.0137(5) Uani 1 1 d U
O3 O 0.1634(5) -0.9020(5) 0.4378(4) 0.0145(5) Uani 1 1 d U
O8 O 0.5462(6) -1.1453(6) 0.0882(5) 0.029(2) Uani 1 1 d .
O9 O 0.3640(6) -1.4028(6) 0.0661(4) 0.024(2) Uani 1 1 d .
O10 O -0.2852(5) -0.9341(5) 0.2498(4) 0.0223(19) Uani 1 1 d .
O11 O -0.0713(5) -1.3564(5) 0.3003(5) 0.0228(18) Uani 1 1 d .
O12 O 0.3231(6) -0.8113(5) 0.3467(5) 0.0239(5) Uani 1 1 d U
O13 O 0.5110(5) -1.2154(5) 0.2583(4) 0.0181(5) Uani 1 1 d U
O14 O 0.5514(5) -1.2852(5) 0.4231(4) 0.0182(17) Uani 1 1 d .
O15 O -0.0668(6) -0.6477(6) 0.2569(5) 0.025(2) Uani 1 1 d .
O16 O -0.1520(5) -0.8150(5) 0.2640(4) 0.0192(18) Uani 1 1 d .
O17 O 0.1572(5) -1.4316(5) 0.3396(5) 0.0221(18) Uani 1 1 d .
O18 O 0.1722(5) -1.2338(5) 0.3018(4) 0.0160(5) Uani 1 1 d U
O19 O 0.4118(5) -1.0531(4) 0.3800(4) 0.0177(17) Uani 1 1 d .
O20 O 0.3993(5) -1.3406(6) 0.3562(4) 0.0226(19) Uani 1 1 d .
O21 O -0.0445(5) -1.2425(5) 0.4206(4) 0.0135(16) Uani 1 1 d .
O22 O 0.2718(5) -1.0929(5) 0.3113(4) 0.0146(5) Uani 1 1 d U
O23 O 0.1406(6) -1.3426(5) 0.1904(5) 0.0242(19) Uani 1 1 d .
O24 O 0.3601(5) -1.4372(5) 0.2371(4) 0.0143(5) Uani 1 1 d U
O25 O 0.1489(6) -0.9840(6) 0.0026(5) 0.0282(5) Uani 1 1 d U
O26 O 0.0599(5) -0.8457(5) 0.1500(4) 0.0205(5) Uani 1 1 d U
O27 O -0.1747(5) -0.9740(5) 0.3827(4) 0.0124(5) Uani 1 1 d U
O28 O 0.1593(5) -0.8447(5) 0.2766(4) 0.0194(18) Uani 1 1 d .
O29 O 0.3806(5) -1.5509(5) 0.3960(4) 0.0206(17) Uani 1 1 d .
O30 O 0.2913(5) -1.1715(5) 0.4775(4) 0.0178(17) Uani 1 1 d .
O31 O -0.0464(6) -0.9838(5) 0.1429(4) 0.0227(5) Uani 1 1 d U
O32 O 0.0561(5) -1.0021(5) 0.2694(4) 0.0129(5) Uani 1 1 d U
O33 O 0.1848(5) -1.3368(5) 0.4635(4) 0.0177(17) Uani 1 1 d .
O34 O -0.0646(5) -1.1424(5) 0.2621(4) 0.0147(5) Uani 1 1 d U
O35 O 0.3961(5) -1.2584(5) 0.1623(4) 0.0213(5) Uani 1 1 d U
O36 O 0.1798(5) -1.1700(5) 0.1186(4) 0.0201(5) Uani 1 1 d U
O37 O 0.4005(5) -0.9868(5) 0.2224(4) 0.0209(17) Uani 1 1 d .
O38 O 0.2824(4) -1.0279(4) 0.1324(4) 0.0058(4) Uani 1 1 d U
O1W O 0.4056(7) -0.6234(7) 0.0120(5) 0.043(3) Uani 1 1 d .
O2W O -0.2422(10) -0.7736(10) 0.0755(7) 0.067(4) Uani 1 1 d .
O3W O 0.0311(15) -0.6655(12) 0.0393(10) 0.107(6) Uani 1 1 d .
O4W O -0.3099(7) -1.1308(7) 0.2367(7) 0.055(3) Uani 1 1 d .
O5W O -0.3266(6) -1.1249(7) 0.4394(6) 0.043(3) Uani 1 1 d .
O6W O -0.4642(7) -0.8737(7) 0.4275(6) 0.0400(5) Uani 1 1 d U
O7W O 0.0577(11) -0.6179(10) 0.4243(8) 0.0801(5) Uani 1 1 d U

loop_
_atom_site_aniso_label
_atom_site_aniso_U_11
_atom_site_aniso_U_22
_atom_site_aniso_U_33
_atom_site_aniso_U_23
_atom_site_aniso_U_13
_atom_site_aniso_U_12
W1 0.01894(12) 0.02414(14) 0.01277(18) 0.00038(12) -0.00616(12) -0.01187(10)
W2 0.00946(11) 0.02214(14) 0.01325(17) -0.00217(12) -0.00494(11) -0.00575(10)
W3 0.01200(11) 0.01804(13) 0.01400(17) 0.00050(12) -0.00474(11) -0.00882(9)
W4 0.01292(12) 0.02591(14) 0.01123(17) 0.00143(12) -0.00679(11) -0.00990(10)
W5 0.01594(12) 0.02685(14) 0.01360(18) -0.00146(13) -0.00343(12) -0.01214(10)
W6 0.01505(12) 0.01734(13) 0.01325(17) -0.00187(12) -0.00587(11) -0.00856(9)
W7 0.01599(12) 0.01822(13) 0.01114(17) 0.00250(11) -0.00710(11) -0.00993(9)
W8 0.01864(13) 0.02119(14) 0.01638(18) -0.00343(13) -0.00474(12) -0.00992(10)
W9 0.01300(12) 0.01576(13) 0.01573(17) -0.00284(12) -0.00509(12) -0.00579(10)
Cu1 0.0133(4) 0.0183(4) 0.0138(5) -0.0016(4) -0.0079(4) -0.0038(3)
Cu2 0.0092(3) 0.0183(4) 0.0099(5) 0.0000(4) -0.0052(3) -0.0055(3)
Cu3 0.0302(5) 0.0326(5) 0.0501(8) 0.0098(5) -0.0177(5) -0.0170(4)
Cu4 0.0376(5) 0.0304(5) 0.0208(6) -0.0048(4) -0.0047(5) -0.0192(4)
Cu5 0.0105(5) 0.0281(6) 0.0238(9) -0.0029(6) -0.0024(6) -0.0095(4)
Si1 0.0088(7) 0.0076(8) 0.0149(12) -0.0024(7) -0.0043(8) -0.0044(6)
N1 0.046(5) 0.040(5) 0.053(7) 0.001(5) -0.014(5) -0.011(4)
N2 0.046(3) 0.051(4) 0.028(5) -0.006(3) -0.016(3) -0.035(3)
N3 0.058(5) 0.044(5) 0.060(6) -0.003(4) -0.034(4) -0.019(4)
N4 0.028(3) 0.030(4) 0.061(7) 0.004(4) -0.010(4) -0.016(3)
N5 0.045(5) 0.016(3) 0.039(6) -0.020(3) 0.009(4) -0.006(3)
N6 0.049(4) 0.146(9) 0.021(6) -0.012(6) -0.007(4) -0.054(5)
N7 0.038(3) 0.059(4) 0.065(7) 0.036(4) -0.021(4) -0.038(3)
N8 0.029(3) 0.025(4) 0.095(8) 0.026(4) -0.028(4) -0.016(3)
N9 0.018(3) 0.025(3) 0.022(4) 0.004(3) -0.008(3) -0.010(2)
O1 0.0105(6) 0.0107(6) 0.0106(6) 0.0003(5) -0.0030(5) -0.0049(4)
O2 0.0136(6) 0.0140(6) 0.0135(6) 0.0003(5) -0.0038(5) -0.0063(4)
O3 0.0146(6) 0.0147(6) 0.0143(6) -0.0001(5) -0.0040(5) -0.0067(4)
O8 0.029(3) 0.027(3) 0.032(4) -0.006(3) -0.007(3) -0.014(2)
O9 0.028(3) 0.030(3) 0.013(3) -0.006(2) 0.000(3) -0.014(2)
O10 0.016(2) 0.028(3) 0.025(4) 0.006(3) -0.011(2) -0.0104(19)
O11 0.025(2) 0.026(3) 0.028(4) 0.002(2) -0.013(2) -0.0171(19)
O12 0.0238(6) 0.0243(6) 0.0240(6) 0.0003(5) -0.0065(5) -0.0112(4)
O13 0.0182(6) 0.0184(6) 0.0178(6) 0.0003(5) -0.0050(5) -0.0083(4)
O14 0.014(2) 0.013(2) 0.026(3) -0.004(2) -0.007(2) -0.0029(18)
O15 0.023(3) 0.024(3) 0.029(4) 0.007(3) -0.011(3) -0.010(2)
O16 0.027(2) 0.024(3) 0.011(3) 0.003(2) -0.008(2) -0.0140(19)
O17 0.026(2) 0.009(2) 0.037(4) -0.003(2) -0.017(2) -0.0067(18)
O18 0.0160(6) 0.0162(6) 0.0163(6) 0.0002(5) -0.0045(5) -0.0076(4)
O19 0.013(2) 0.007(2) 0.038(4) 0.003(2) -0.007(2) -0.0084(15)
O20 0.024(2) 0.032(3) 0.015(3) -0.001(2) -0.006(2) -0.015(2)
O21 0.0069(19) 0.012(2) 0.024(3) -0.005(2) -0.007(2) -0.0029(16)
O22 0.0146(6) 0.0149(6) 0.0145(6) 0.0001(5) -0.0044(5) -0.0067(4)
O23 0.025(3) 0.024(3) 0.021(4) -0.007(2) 0.003(3) -0.013(2)
O24 0.0143(6) 0.0145(6) 0.0138(6) -0.0001(5) -0.0038(5) -0.0064(4)
O25 0.0281(6) 0.0283(6) 0.0283(6) 0.0008(5) -0.0074(5) -0.0131(4)
O26 0.0206(6) 0.0204(6) 0.0203(6) 0.0004(5) -0.0056(5) -0.0092(4)
O27 0.0125(6) 0.0127(6) 0.0121(6) 0.0004(5) -0.0032(5) -0.0060(4)
O28 0.020(2) 0.025(3) 0.015(3) -0.002(2) -0.003(2) -0.0116(19)
O29 0.020(2) 0.020(3) 0.023(3) -0.011(2) -0.013(2) -0.0042(19)
O30 0.013(2) 0.026(3) 0.014(3) -0.003(2) -0.009(2) -0.0052(19)
O31 0.0227(6) 0.0228(6) 0.0227(6) 0.0007(5) -0.0061(5) -0.0105(4)
O32 0.0127(6) 0.0133(6) 0.0129(6) 0.0002(5) -0.0032(5) -0.0062(4)
O33 0.020(2) 0.014(2) 0.017(3) 0.000(2) -0.010(2) -0.0034(19)
O34 0.0149(6) 0.0146(6) 0.0151(6) 0.0000(5) -0.0042(5) -0.0069(4)
O35 0.0215(6) 0.0216(6) 0.0209(6) -0.0002(5) -0.0056(5) -0.0098(4)
O36 0.0205(6) 0.0198(6) 0.0195(6) 0.0000(5) -0.0058(5) -0.0085(4)
O37 0.027(2) 0.026(2) 0.022(3) 0.004(2) -0.015(2) -0.0176(18)
O38 0.0068(4) 0.0047(6) 0.0052(6) 0.0004(5) 0.0014(4) -0.0037(4)
O1W 0.041(3) 0.057(4) 0.027(5) -0.002(3) 0.001(3) -0.024(3)
O2W 0.081(5) 0.079(6) 0.043(5) 0.013(5) -0.032(4) -0.032(5)
O3W 0.136(10) 0.073(7) 0.092(10) 0.008(7) -0.038(8) -0.028(7)
O4W 0.049(3) 0.047(4) 0.084(7) -0.010(4) -0.019(4) -0.029(3)
O5W 0.029(3) 0.059(4) 0.051(5) -0.007(4) -0.009(3) -0.027(2)
O6W 0.0400(6) 0.0401(6) 0.0400(6) 0.0007(5) -0.0107(5) -0.0185(4)
O7W 0.0798(6) 0.0799(6) 0.0798(6) 0.0021(5) -0.0208(5) -0.0363(4)

loop_
_atom_type_symbol
_atom_type_description
_atom_type_scat_dispersion_real
_atom_type_scat_dispersion_imag
_atom_type_scat_source
H H 0.0000 0.0000 'International Tables Vol C Tables 4.2.6.8 and 6.1.1.4'
N N 0.0061 0.0033 'International Tables Vol C Tables 4.2.6.8 and 6.1.1.4'
Si Si 0.0817 0.0704 'International Tables Vol C Tables 4.2.6.8 and 6.1.1.4'
Cu Cu 0.3201 1.2651 'International Tables Vol C Tables 4.2.6.8 and 6.1.1.4'
W W -0.8490 6.8722 'International Tables Vol C Tables 4.2.6.8 and 6.1.1.4'
O O 0.0106 0.0060 'International Tables Vol C Tables 4.2.6.8 and 6.1.1.4'

loop_
_geom_angle_atom_site_label_1
_geom_angle_atom_site_label_2
_geom_angle_atom_site_label_3
_geom_angle
_geom_angle_site_symmetry_1
_geom_angle_site_symmetry_3
O25 W1 O26 100.4(3) . .
O25 W1 O31 101.6(3) . .
O26 W1 O31 90.9(3) . .
O25 W1 O36 100.1(3) . .
O26 W1 O36 159.3(3) . .
O31 W1 O36 88.0(3) . .
O25 W1 O38 101.3(3) . .
O26 W1 O38 84.6(3) . .
O31 W1 O38 157.1(3) . .
O36 W1 O38 88.4(3) . .
O25 W1 O32 172.6(2) . .
O26 W1 O32 73.8(2) . .
O31 W1 O32 74.2(3) . .
O36 W1 O32 86.0(2) . .
O38 W1 O32 82.9(2) . .
O14 W2 O30 103.4(3) . .
O14 W2 O20 101.4(3) . .
O30 W2 O20 93.4(3) . .
O14 W2 O19 95.9(3) . .
O30 W2 O19 91.3(3) . .
O20 W2 O19 160.4(3) . .
O14 W2 O13 97.5(3) . .
O30 W2 O13 158.6(3) . .
O20 W2 O13 87.1(3) . .
O19 W2 O13 81.7(3) . .
O14 W2 O22 165.9(3) . .
O30 W2 O22 86.4(2) . .
O20 W2 O22 87.8(3) . .
O19 W2 O22 73.5(3) . .
O13 W2 O22 72.2(2) . .
O12 W3 O3 103.0(3) . .
O12 W3 O19 101.2(3) . .
O3 W3 O19 94.3(3) . .
O12 W3 O28 100.7(3) . .
O3 W3 O28 91.0(3) . .
O19 W3 O28 155.7(3) . .
O12 W3 O37 97.2(3) . .
O3 W3 O37 159.6(3) . .
O19 W3 O37 84.1(3) . .
O28 W3 O37 82.7(2) . .
O12 W3 O22 168.3(2) . .
O3 W3 O22 87.9(3) . .
O19 W3 O22 73.3(3) . .
O28 W3 O22 83.2(3) . .
O37 W3 O22 72.1(2) . .
O10 W4 O27 103.2(3) . .
O10 W4 O34 101.6(3) . .
O27 W4 O34 91.3(3) . .
O10 W4 O16 98.5(3) . .
O27 W4 O16 91.8(3) . .
O34 W4 O16 158.3(3) . .
O10 W4 O31 95.9(3) . .
O27 W4 O31 160.8(3) . .
O34 W4 O31 85.9(3) . .
O16 W4 O31 84.1(3) . .
O10 W4 O32 168.7(3) . .
O27 W4 O32 85.8(2) . .
O34 W4 O32 84.8(2) . .
O16 W4 O32 74.1(2) . .
O31 W4 O32 75.1(3) . .
O8 W5 O37 98.8(3) . .
O8 W5 O38 101.0(3) . .
O37 W5 O38 87.2(3) . .
O8 W5 O13 100.4(3) . .
O37 W5 O13 89.8(3) . .
O38 W5 O13 158.5(2) . .
O8 W5 O35 100.2(3) . .
O37 W5 O35 161.1(3) . .
O38 W5 O35 88.4(3) . .
O13 W5 O35 87.6(3) . .
O8 W5 O22 170.4(3) . .
O37 W5 O22 74.9(3) . .
O38 W5 O22 86.0(2) . .
O13 W5 O22 72.7(2) . .
O35 W5 O22 86.4(2) . .
O11 W6 O21 103.4(3) . .
O11 W6 O34 100.5(3) . .
O21 W6 O34 96.2(2) . .
O11 W6 O17 99.6(3) . .
O21 W6 O17 90.1(3) . .
O34 W6 O17 156.9(3) . .
O11 W6 O23 96.4(3) . .
O21 W6 O23 159.3(3) . .
O34 W6 O23 85.8(2) . .
O17 W6 O23 80.7(3) . .
O11 W6 O18 168.5(2) . .
O21 W6 O18 86.7(3) . .
O34 W6 O18 83.4(2) . .
O17 W6 O18 74.7(3) . .
O23 W6 O18 73.0(3) . .
O15 W7 O2 103.9(3) . .
O15 W7 O28 101.7(3) . .
O2 W7 O28 91.8(3) . .
O15 W7 O16 98.0(3) . .
O2 W7 O16 91.9(3) . .
O28 W7 O16 158.5(3) . .
O15 W7 O26 94.0(3) . .
O2 W7 O26 161.9(3) . .
O28 W7 O26 86.5(3) . .
O16 W7 O26 83.5(3) . .
O15 W7 O32 165.9(3) . .
O2 W7 O32 88.0(2) . .
O28 W7 O32 85.1(2) . .
O16 W7 O32 73.8(2) . .
O26 W7 O32 73.9(2) . .
O9 W8 O23 101.2(3) . .
O9 W8 O24 100.9(3) . .
O23 W8 O24 92.9(3) . .
O9 W8 O35 100.7(3) . .
O23 W8 O35 157.6(3) . .
O24 W8 O35 87.7(3) . .
O9 W8 O36 100.8(3) . .
O23 W8 O36 84.6(3) . .
O24 W8 O36 158.3(3) . .
O35 W8 O36 86.6(3) . .
O9 W8 O18 172.2(3) . .
O23 W8 O18 74.1(3) . .
O24 W8 O18 73.5(2) . .
O35 W8 O18 84.7(3) . .
O36 W8 O18 85.1(2) . .
O29 W9 O33 103.8(3) . .
O29 W9 O20 99.8(3) . .
O33 W9 O20 94.5(3) . .
O29 W9 O17 101.4(3) . .
O33 W9 O17 91.2(3) . .
O20 W9 O17 156.1(3) . .
O29 W9 O24 98.0(3) . .
O33 W9 O24 157.9(2) . .
O20 W9 O24 85.2(3) . .
O17 W9 O24 81.0(3) . .
O29 W9 O18 170.6(3) . .
O33 W9 O18 85.0(2) . .
O20 W9 O18 82.8(3) . .
O17 W9 O18 74.6(2) . .
O24 W9 O18 73.1(2) . .
O21 Cu1 O2 176.9(2) 2_536 .
O21 Cu1 O33 92.4(3) 2_536 2_536
O2 Cu1 O33 90.0(3) . 2_536
O21 Cu1 O3 89.4(3) 2_536 .
O2 Cu1 O3 88.2(3) . .
O33 Cu1 O3 178.1(3) 2_536 .
O21 Cu1 O1 90.4(2) 2_536 2_536
O2 Cu1 O1 91.6(2) . 2_536
O33 Cu1 O1 88.8(2) 2_536 2_536
O3 Cu1 O1 90.6(2) . 2_536
O27 Cu2 O30 89.2(3) . 2_536
O27 Cu2 O1 177.63(19) . 2_536
O30 Cu2 O1 93.2(3) 2_536 2_536
O27 Cu2 O1 94.4(2) . .
O30 Cu2 O1 176.3(3) 2_536 .
O1 Cu2 O1 83.3(2) 2_536 .
O27 Cu2 O3 93.2(3) . 2_536
O30 Cu2 O3 91.3(2) 2_536 2_536
O1 Cu2 O3 86.3(2) 2_536 2_536
O1 Cu2 O3 89.3(2) . 2_536
O27 Cu2 Cu2 135.81(14) . 2_536
O30 Cu2 Cu2 135.0(2) 2_536 2_536
O1 Cu2 Cu2 41.87(13) 2_536 2_536
O1 Cu2 Cu2 41.39(19) . 2_536
O3 Cu2 Cu2 87.09(15) 2_536 2_536
N6 Cu3 N9 177.2(5) . .
N6 Cu3 N8 90.1(6) . .
N9 Cu3 N8 92.7(5) . .
N6 Cu3 N7 87.3(6) . .
N9 Cu3 N7 89.8(5) . .
N8 Cu3 N7 170.1(3) . .
N6 Cu3 O15 97.3(4) . .
N9 Cu3 O15 83.4(3) . .
N8 Cu3 O15 84.2(3) . .
N7 Cu3 O15 105.6(3) . .
N3 Cu4 N2 175.8(4) . .
N3 Cu4 N5 90.3(4) . .
N2 Cu4 N5 90.1(4) . .
N3 Cu4 N4 90.0(4) . .
N2 Cu4 N4 88.8(4) . .
N5 Cu4 N4 169.1(4) . .
O5W Cu5 O5W 180.0(4) . 2_436
O5W Cu5 O6W 90.4(3) . 2_436
O5W Cu5 O6W 89.6(3) 2_436 2_436
O5W Cu5 O6W 89.6(3) . .
O5W Cu5 O6W 90.4(3) 2_436 .
O6W Cu5 O6W 180.0(5) 2_436 .
O1 Si1 O32 110.6(3) . .
O1 Si1 O18 112.4(3) . .
O32 Si1 O18 110.0(4) . .
O1 Si1 O22 110.9(4) . .
O32 Si1 O22 105.5(3) . .
O18 Si1 O22 107.2(3) . .
Si1 O1 Cu2 126.7(3) . 2_536
Si1 O1 Cu2 125.7(3) . .
Cu2 O1 Cu2 96.7(2) 2_536 .
Si1 O1 Cu1 117.5(3) . 2_536
Cu2 O1 Cu1 89.8(2) 2_536 2_536
Cu2 O1 Cu1 89.7(2) . 2_536
W7 O2 Cu1 137.2(4) . .
W3 O3 Cu1 136.8(3) . .
W3 O3 Cu2 128.3(3) . 2_536
Cu1 O3 Cu2 90.2(2) . 2_536
W5 O13 W2 120.8(3) . .
W7 O15 Cu3 121.0(4) . .
W7 O16 W4 119.0(3) . .
W6 O17 W9 118.3(3) . .
Si1 O18 W6 122.4(3) . .
Si1 O18 W9 125.5(4) . .
W6 O18 W9 90.1(2) . .
Si1 O18 W8 126.1(3) . .
W6 O18 W8 91.1(2) . .
W9 O18 W8 91.09(17) . .
W3 O19 W2 119.8(4) . .
W2 O20 W9 148.0(3) . .
W6 O21 Cu1 139.9(3) . 2_536
Si1 O22 W2 119.8(3) . .
Si1 O22 W5 126.2(4) . .
W2 O22 W5 94.27(18) . .
Si1 O22 W3 123.7(3) . .
W2 O22 W3 92.4(3) . .
W5 O22 W3 91.8(2) . .
W8 O23 W6 121.4(4) . .
W8 O24 W9 121.9(2) . .
W1 O26 W7 121.3(3) . .
W4 O27 Cu2 141.6(4) . .
W7 O28 W3 145.1(4) . .
W2 O30 Cu2 142.6(4) . 2_536
W1 O31 W4 119.6(4) . .
Si1 O32 W4 121.4(3) . .
Si1 O32 W7 125.1(4) . .
W4 O32 W7 92.66(17) . .
Si1 O32 W1 126.0(3) . .
W4 O32 W1 91.0(2) . .
W7 O32 W1 90.9(2) . .
W9 O33 Cu1 140.9(4) . 2_536
W6 O34 W4 150.8(4) . .
W8 O35 W5 150.6(3) . .
W1 O36 W8 149.7(5) . .
W5 O37 W3 121.1(3) . .
W5 O38 W1 147.6(3) . .

loop_
_geom_bond_atom_site_label_1
_geom_bond_atom_site_label_2
_geom_bond_distance
_geom_bond_site_symmetry_2
W1 O25 1.742(8) .
W1 O26 1.879(6) .
W1 O31 1.892(7) .
W1 O36 1.918(6) .
W1 O38 1.993(6) .
W1 O32 2.436(6) .
W2 O14 1.733(6) .
W2 O30 1.776(5) .
W2 O20 1.889(8) .
W2 O19 1.992(6) .
W2 O13 2.025(6) .
W2 O22 2.289(6) .
W3 O12 1.728(8) .
W3 O3 1.792(6) .
W3 O19 1.891(5) .
W3 O28 1.918(7) .
W3 O37 2.026(6) .
W3 O22 2.368(7) .
W4 O10 1.723(7) .
W4 O27 1.794(6) .
W4 O34 1.914(5) .
W4 O16 1.959(7) .
W4 O31 2.022(7) .
W4 O32 2.306(6) .
W5 O8 1.730(7) .
W5 O37 1.871(7) .
W5 O38 1.884(5) .
W5 O13 1.893(6) .
W5 O35 1.930(8) .
W5 O22 2.360(6) .
W6 O11 1.696(8) .
W6 O21 1.806(6) .
W6 O34 1.908(5) .
W6 O17 1.934(6) .
W6 O23 2.049(6) .
W6 O18 2.343(7) .
W7 O15 1.746(6) .
W7 O2 1.797(6) .
W7 O28 1.901(7) .
W7 O16 1.936(7) .
W7 O26 2.021(7) .
W7 O32 2.333(6) .
W8 O9 1.691(6) .
W8 O23 1.859(7) .
W8 O24 1.878(6) .
W8 O35 1.920(8) .
W8 O36 1.951(6) .
W8 O18 2.431(6) .
W9 O29 1.719(6) .
W9 O33 1.768(6) .
W9 O20 1.934(8) .
W9 O17 1.935(8) .
W9 O24 2.024(6) .
W9 O18 2.349(6) .
Cu1 O21 1.902(7) 2_536
Cu1 O2 1.949(7) .
Cu1 O33 1.957(5) 2_536
Cu1 O3 1.962(5) .
Cu1 O1 2.396(6) 2_536
Cu2 O27 1.920(7) .
Cu2 O30 1.930(5) 2_536
Cu2 O1 1.981(7) 2_536
Cu2 O1 1.999(4) .
Cu2 O3 2.410(6) 2_536
Cu2 Cu2 2.975(2) 2_536
Cu3 N6 1.931(14) .
Cu3 N9 1.993(10) .
Cu3 N8 2.023(11) .
Cu3 N7 2.047(11) .
Cu3 O15 2.340(6) .
Cu4 N3 1.981(14) .
Cu4 N2 2.026(11) .
Cu4 N5 2.043(8) .
Cu4 N4 2.048(8) .
Cu5 O5W 2.020(6) .
Cu5 O5W 2.020(6) 2_436
Cu5 O6W 2.035(9) 2_436
Cu5 O6W 2.035(9) .
Si1 O1 1.624(6) .
Si1 O32 1.636(6) .
Si1 O18 1.638(7) .
Si1 O22 1.669(7) .
O1 Cu2 1.981(7) 2_536
O1 Cu1 2.396(6) 2_536
O3 Cu2 2.410(6) 2_536
O21 Cu1 1.902(7) 2_536
O30 Cu2 1.930(5) 2_536
O33 Cu1 1.957(5) 2_536
